data_4023475
loop_
_publ_author_name
'Leonid G. Voskressensky'
'Ilya V. Vorobiev'
'Tatyana N. Borisova'
'Alexey V. Varlamov'

_publ_section_title
;
 Synthesis and Reactivity of a Novel Class of Long-Lived Ammonium
 Ylides: Derivatives of Benzo[b]pyrrolo[2,1-f][1.6]naphthyridine
;
_journal_name_full 'Journal of Organic Chemistry'
_journal_page_first 4596
_journal_page_last 4601
_journal_paper_doi 10.1021/jo8003698
_journal_volume 73
_journal_year 2008
_chemical_formula_sum 'C19 H15 N3 O3'
_chemical_formula_weight 333.34
_chemical_name_systematic
; 
 ? 
;
_space_group_IT_number 14
_symmetry_cell_setting monoclinic
_symmetry_space_group_name_Hall '-P 2yn'
_symmetry_space_group_name_H-M 'P 1 21/n 1'
_atom_sites_solution_hydrogens geom
_atom_sites_solution_primary direct
_atom_sites_solution_secondary difmap
_audit_creation_method SHELXL-97
_cell_angle_alpha 90.00
_cell_angle_beta 113.843(10)
_cell_angle_gamma 90.00
_cell_formula_units_Z 8
_cell_length_a 18.2699(10)
_cell_length_b 10.1474(10)
_cell_length_c 18.2789(10)
_cell_measurement_reflns_used 25
_cell_measurement_temperature 293(2)
_cell_measurement_theta_max 16.2
_cell_measurement_theta_min 15.3
_cell_volume 3099.6(4)
_computing_structure_refinement 'SHELXL-97 (Sheldrick, 1997)'
_computing_structure_solution 'SHELXS-97 (Sheldrick, 1990)'
_diffrn_ambient_temperature 293(2)
_diffrn_measured_fraction_theta_full 0.989
_diffrn_measured_fraction_theta_max 0.892
_diffrn_measurement_device_type 'Enraf Nonius Cad-4'
_diffrn_measurement_method /w
_diffrn_radiation_monochromator graphite
_diffrn_radiation_source 'fine-focus sealed tube'
_diffrn_radiation_type MoK\a
_diffrn_radiation_wavelength 0.71073
_diffrn_reflns_av_R_equivalents 0.1044
_diffrn_reflns_av_sigmaI/netI 0.0309
_diffrn_reflns_limit_h_max 21
_diffrn_reflns_limit_h_min 0
_diffrn_reflns_limit_k_max 12
_diffrn_reflns_limit_k_min 0
_diffrn_reflns_limit_l_max 21
_diffrn_reflns_limit_l_min -23
_diffrn_reflns_number 6578
_diffrn_reflns_theta_full 26.97
_diffrn_reflns_theta_max 25.97
_diffrn_reflns_theta_min 1.22
_diffrn_standards_decay_% 0.9
_diffrn_standards_number 2
_exptl_absorpt_coefficient_mu 0.099
_exptl_absorpt_correction_T_max 0.9766
_exptl_absorpt_correction_T_min 0.9539
_exptl_absorpt_correction_type none
_exptl_crystal_density_diffrn 1.429
_exptl_crystal_density_method 'not measured'
_exptl_crystal_F_000 1392
_exptl_crystal_size_max 0.48
_exptl_crystal_size_mid 0.35
_exptl_crystal_size_min 0.24
_refine_diff_density_max 0.413
_refine_diff_density_min -0.283
_refine_diff_density_rms 0.076
_refine_ls_extinction_method none
_refine_ls_goodness_of_fit_ref 1.001
_refine_ls_hydrogen_treatment constr
_refine_ls_matrix_type full
_refine_ls_number_parameters 452
_refine_ls_number_reflns 6016
_refine_ls_number_restraints 0
_refine_ls_restrained_S_all 1.001
_refine_ls_R_factor_all 0.0884
_refine_ls_R_factor_gt 0.0578
_refine_ls_shift/su_max 0.000
_refine_ls_shift/su_mean 0.000
_refine_ls_structure_factor_coef Fsqd
_refine_ls_weighting_details 'calc w=1/[\s^2^(Fo^2^)+(0.1390P)^2^+0.0000P] where P=(Fo^2^+2Fc^2^)/3'
_refine_ls_weighting_scheme calc
_refine_ls_wR_factor_gt 0.1519
_refine_ls_wR_factor_ref 0.1736
_reflns_number_gt 4334
_reflns_number_total 6016
_reflns_threshold_expression >2sigma(I)
_cod_data_source_file jo8003698-File007.cif
_cod_data_source_block npos
_cod_original_sg_symbol_H-M 'P 21/n'
_cod_database_code 4023475

loop_
_symmetry_equiv_pos_as_xyz
'x, y, z'
'-x+1/2, y+1/2, -z+1/2'
'-x, -y, -z'
'x-1/2, -y-1/2, z-1/2'

loop_
_atom_site_label
_atom_site_type_symbol
_atom_site_fract_x
_atom_site_fract_y
_atom_site_fract_z
_atom_site_U_iso_or_equiv
_atom_site_adp_type
_atom_site_occupancy
_atom_site_symmetry_multiplicity
_atom_site_calc_flag
_atom_site_refinement_flags
_atom_site_disorder_assembly
_atom_site_disorder_group
O1 O 0.32493(14) 0.5977(2) 0.47029(14) 0.0456(6) Uani 1 1 d . . .
O2 O 0.41951(19) 0.0416(3) 0.52976(19) 0.0674(9) Uani 1 1 d . . .
O3 O 0.30613(17) 0.0915(3) 0.42466(17) 0.0579(7) Uani 1 1 d . . .
N1 N 0.44019(15) 0.3186(2) 0.57428(15) 0.0325(5) Uani 1 1 d . . .
N2 N 0.62995(15) 0.5766(3) 0.69291(17) 0.0388(6) Uani 1 1 d . . .
N3 N 0.33456(19) 0.7679(3) 0.6121(2) 0.0587(9) Uani 1 1 d . . .
C1 C 0.52238(19) 0.2916(3) 0.5747(2) 0.0387(7) Uani 1 1 d . . .
H1A H 0.5321 0.1974 0.5778 0.046 Uiso 1 1 calc R . .
H1B H 0.5240 0.3235 0.5253 0.046 Uiso 1 1 calc R . .
C2 C 0.58643(18) 0.3587(3) 0.6447(2) 0.0393(7) Uani 1 1 d . . .
H2A H 0.5929 0.3121 0.6933 0.047 Uiso 1 1 calc R . .
H2B H 0.6367 0.3529 0.6387 0.047 Uiso 1 1 calc R . .
C3 C 0.56894(18) 0.5010(3) 0.65348(18) 0.0333(6) Uani 1 1 d . . .
C4 C 0.61788(18) 0.7063(3) 0.70471(18) 0.0366(7) Uani 1 1 d . . .
C5 C 0.6848(2) 0.7863(4) 0.7458(2) 0.0486(9) Uani 1 1 d . . .
H5A H 0.7360 0.7513 0.7620 0.058 Uiso 1 1 calc R . .
C6 C 0.6755(2) 0.9144(3) 0.7620(2) 0.0502(9) Uani 1 1 d . . .
H6A H 0.7202 0.9659 0.7900 0.060 Uiso 1 1 calc R . .
C7 C 0.5992(2) 0.9690(3) 0.7371(2) 0.0510(9) Uani 1 1 d . . .
H7A H 0.5935 1.0566 0.7489 0.061 Uiso 1 1 calc R . .
C8 C 0.5324(2) 0.8942(3) 0.6952(2) 0.0439(8) Uani 1 1 d . . .
H8A H 0.4818 0.9318 0.6786 0.053 Uiso 1 1 calc R . .
C9 C 0.5401(2) 0.7620(3) 0.67739(19) 0.0340(7) Uani 1 1 d . . .
C10 C 0.47413(18) 0.6773(3) 0.63499(18) 0.0324(6) Uani 1 1 d . . .
C11 C 0.48663(17) 0.5475(3) 0.61877(17) 0.0307(6) Uani 1 1 d . . .
C12 C 0.42478(18) 0.4635(3) 0.56730(19) 0.0331(7) Uani 1 1 d . . .
C13 C 0.3562(2) 0.4904(3) 0.49801(19) 0.0365(7) Uani 1 1 d . . .
C14 C 0.3287(2) 0.3604(3) 0.4603(2) 0.0406(7) Uani 1 1 d . . .
H14A H 0.2837 0.3481 0.4130 0.049 Uiso 1 1 calc R . .
C15 C 0.37543(19) 0.2646(3) 0.50143(19) 0.0366(7) Uani 1 1 d . . .
C17 C 0.4326(2) 0.2649(3) 0.6479(2) 0.0420(8) Uani 1 1 d . . .
H17A H 0.3805 0.2856 0.6458 0.063 Uiso 1 1 calc R . .
H17B H 0.4728 0.3039 0.6947 0.063 Uiso 1 1 calc R . .
H17C H 0.4396 0.1710 0.6499 0.063 Uiso 1 1 calc R . .
C18 C 0.39494(18) 0.7274(3) 0.61767(19) 0.0381(7) Uani 1 1 d . . .
C19 C 0.3711(2) 0.1205(3) 0.4888(2) 0.0452(9) Uani 1 1 d . . .
C20 C 0.2946(3) -0.0467(4) 0.4039(3) 0.0701(13) Uani 1 1 d . . .
H20A H 0.2463 -0.0578 0.3566 0.105 Uiso 1 1 calc R . .
H20B H 0.2905 -0.0953 0.4472 0.105 Uiso 1 1 calc R . .
H20C H 0.3392 -0.0789 0.3942 0.105 Uiso 1 1 calc R . .
O1A O 0.52012(15) 0.5794(2) 0.17781(15) 0.0489(6) Uani 1 1 d . . .
O2A O 0.47580(17) 0.0240(2) 0.08061(17) 0.0598(7) Uani 1 1 d . . .
O3A O 0.57507(15) 0.0755(2) 0.19846(16) 0.0535(7) Uani 1 1 d . . .
N1A N 0.42541(15) 0.2986(2) 0.05861(15) 0.0322(5) Uani 1 1 d . . .
N2A N 0.31707(16) 0.5608(2) -0.13183(15) 0.0365(6) Uani 1 1 d . . .
N3A N 0.3740(2) 0.7442(3) 0.16054(19) 0.0568(9) Uani 1 1 d . . .
C1A C 0.43430(19) 0.2762(3) -0.01911(19) 0.0376(7) Uani 1 1 d . . .
H1AA H 0.4335 0.1825 -0.0297 0.045 Uiso 1 1 calc R . .
H1AB H 0.4852 0.3114 -0.0150 0.045 Uiso 1 1 calc R . .
C2A C 0.3663(2) 0.3437(3) -0.08738(18) 0.0383(7) Uani 1 1 d . . .
H2AA H 0.3778 0.3415 -0.1348 0.046 Uiso 1 1 calc R . .
H2AB H 0.3174 0.2945 -0.0991 0.046 Uiso 1 1 calc R . .
C3A C 0.35299(18) 0.4847(3) -0.06995(18) 0.0324(6) Uani 1 1 d . . .
C4A C 0.30289(17) 0.6902(3) -0.11942(18) 0.0352(7) Uani 1 1 d . . .
C5A C 0.2658(2) 0.7718(3) -0.1860(2) 0.0411(8) Uani 1 1 d . . .
H5AA H 0.2533 0.7383 -0.2370 0.049 Uiso 1 1 calc R . .
C6A C 0.2476(2) 0.8999(3) -0.1773(2) 0.0463(8) Uani 1 1 d . . .
H6AA H 0.2225 0.9526 -0.2222 0.056 Uiso 1 1 calc R . .
C7A C 0.2670(2) 0.9518(3) -0.1007(2) 0.0455(8) Uani 1 1 d . . .
H7AA H 0.2539 1.0386 -0.0949 0.055 Uiso 1 1 calc R . .
C8A C 0.3048(2) 0.8758(3) -0.0346(2) 0.0395(7) Uani 1 1 d . . .
H8AA H 0.3187 0.9121 0.0159 0.047 Uiso 1 1 calc R . .
C9A C 0.32318(18) 0.7428(3) -0.04190(19) 0.0307(6) Uani 1 1 d . . .
C10A C 0.36155(18) 0.6562(3) 0.02428(18) 0.0324(6) Uani 1 1 d . . .
C11A C 0.38047(17) 0.5279(3) 0.01205(17) 0.0300(6) Uani 1 1 d . . .
C12A C 0.42796(19) 0.4424(3) 0.07548(18) 0.0331(6) Uani 1 1 d . . .
C13A C 0.49478(19) 0.4707(3) 0.14653(18) 0.0360(7) Uani 1 1 d . . .
C14A C 0.5332(2) 0.3430(3) 0.1760(2) 0.0414(8) Uani 1 1 d . . .
H14B H 0.5783 0.3319 0.2234 0.050 Uiso 1 1 calc R . .
C15A C 0.49582(18) 0.2458(3) 0.12693(19) 0.0352(7) Uani 1 1 d . . .
C17A C 0.34925(19) 0.2372(3) 0.0575(2) 0.0400(8) Uani 1 1 d . . .
H17D H 0.3041 0.2708 0.0127 0.060 Uiso 1 1 calc R . .
H17E H 0.3437 0.2587 0.1062 0.060 Uiso 1 1 calc R . .
H17F H 0.3517 0.1432 0.0529 0.060 Uiso 1 1 calc R . .
C18A C 0.3723(2) 0.7027(3) 0.10189(19) 0.0396(7) Uani 1 1 d . . .
C19A C 0.5124(2) 0.1040(3) 0.1308(2) 0.0413(8) Uani 1 1 d . . .
C20A C 0.5982(3) -0.0611(4) 0.2094(3) 0.0660(11) Uani 1 1 d . . .
H20D H 0.6430 -0.0720 0.2599 0.099 Uiso 1 1 calc R . .
H20E H 0.6131 -0.0888 0.1670 0.099 Uiso 1 1 calc R . .
H20F H 0.5542 -0.1135 0.2086 0.099 Uiso 1 1 calc R . .

loop_
_atom_site_aniso_label
_atom_site_aniso_U_11
_atom_site_aniso_U_22
_atom_site_aniso_U_33
_atom_site_aniso_U_23
_atom_site_aniso_U_13
_atom_site_aniso_U_12
O1 0.0389(13) 0.0467(13) 0.0442(14) 0.0066(11) 0.0095(10) 0.0077(10)
O2 0.071(2) 0.0398(14) 0.070(2) 0.0028(13) 0.0066(16) -0.0006(13)
O3 0.0511(16) 0.0482(15) 0.0622(18) -0.0181(12) 0.0102(14) -0.0099(11)
N1 0.0320(14) 0.0339(13) 0.0300(13) 0.0011(10) 0.0109(11) -0.0042(10)
N2 0.0273(13) 0.0420(15) 0.0416(15) 0.0012(11) 0.0082(11) -0.0023(11)
N3 0.0322(17) 0.066(2) 0.071(2) -0.0149(17) 0.0130(15) 0.0076(15)
C1 0.0353(17) 0.0378(16) 0.0440(18) -0.0013(14) 0.0171(14) -0.0016(13)
C2 0.0288(15) 0.0382(16) 0.0466(18) 0.0058(13) 0.0106(13) 0.0028(12)
C3 0.0266(15) 0.0410(16) 0.0305(14) 0.0056(12) 0.0098(12) 0.0017(12)
C4 0.0322(17) 0.0420(17) 0.0312(16) 0.0022(12) 0.0082(13) -0.0042(13)
C5 0.0324(18) 0.058(2) 0.048(2) -0.0003(17) 0.0081(15) -0.0092(15)
C6 0.044(2) 0.051(2) 0.046(2) -0.0058(16) 0.0080(16) -0.0159(16)
C7 0.055(2) 0.0353(17) 0.057(2) -0.0072(15) 0.0160(19) -0.0108(16)
C8 0.0413(18) 0.0423(18) 0.0452(19) -0.0022(15) 0.0144(15) -0.0030(15)
C9 0.0320(18) 0.0355(15) 0.0342(18) 0.0029(12) 0.0132(13) -0.0040(12)
C10 0.0287(15) 0.0364(15) 0.0305(15) 0.0024(12) 0.0101(12) 0.0006(12)
C11 0.0272(14) 0.0337(14) 0.0297(15) 0.0039(12) 0.0100(12) -0.0008(11)
C12 0.0299(15) 0.0329(15) 0.0357(16) -0.0005(12) 0.0126(13) -0.0009(12)
C13 0.0324(16) 0.0443(16) 0.0345(16) -0.0016(13) 0.0153(13) -0.0020(13)
C14 0.0333(17) 0.0537(19) 0.0315(16) -0.0042(14) 0.0096(13) -0.0094(15)
C15 0.0321(18) 0.0446(17) 0.0317(18) -0.0009(13) 0.0115(14) -0.0073(13)
C17 0.050(2) 0.0437(17) 0.0337(18) 0.0073(14) 0.0179(16) -0.0005(15)
C18 0.0271(16) 0.0413(17) 0.0390(18) -0.0036(13) 0.0062(13) -0.0036(13)
C19 0.050(2) 0.0435(19) 0.044(2) -0.0056(15) 0.0212(18) -0.0112(16)
C20 0.073(3) 0.049(2) 0.081(3) -0.022(2) 0.023(2) -0.025(2)
O1A 0.0469(14) 0.0485(14) 0.0416(13) -0.0089(11) 0.0078(11) -0.0034(11)
O2A 0.0660(19) 0.0418(13) 0.0602(18) 0.0027(12) 0.0139(14) 0.0056(13)
O3A 0.0470(15) 0.0545(15) 0.0523(15) 0.0134(12) 0.0133(12) 0.0170(12)
N1A 0.0305(13) 0.0315(12) 0.0322(13) 0.0032(10) 0.0104(11) -0.0003(10)
N2A 0.0385(14) 0.0361(13) 0.0307(13) -0.0006(10) 0.0095(11) 0.0007(11)
N3A 0.071(2) 0.0583(18) 0.0364(18) -0.0104(14) 0.0165(16) 0.0059(16)
C1A 0.0394(18) 0.0400(16) 0.0347(17) -0.0028(13) 0.0164(14) 0.0056(14)
C2A 0.0464(18) 0.0355(15) 0.0307(16) -0.0037(12) 0.0132(13) -0.0004(13)
C3A 0.0310(15) 0.0346(15) 0.0304(15) -0.0013(12) 0.0113(12) -0.0025(12)
C4A 0.0296(15) 0.0378(15) 0.0355(17) 0.0013(12) 0.0105(13) -0.0032(12)
C5A 0.0370(18) 0.0528(19) 0.0292(17) 0.0043(14) 0.0088(14) -0.0035(15)
C6A 0.0445(19) 0.0439(18) 0.0461(19) 0.0126(15) 0.0137(16) 0.0009(15)
C7A 0.047(2) 0.0320(16) 0.056(2) 0.0065(14) 0.0190(16) 0.0027(14)
C8A 0.0404(18) 0.0346(15) 0.0427(18) -0.0010(13) 0.0160(14) -0.0020(13)
C9A 0.0245(16) 0.0347(14) 0.0327(17) 0.0019(12) 0.0113(12) -0.0017(11)
C10A 0.0291(15) 0.0358(15) 0.0297(15) -0.0028(12) 0.0092(12) -0.0032(12)
C11A 0.0296(15) 0.0332(15) 0.0271(14) -0.0007(11) 0.0113(12) -0.0004(12)
C12A 0.0359(16) 0.0310(14) 0.0291(15) -0.0015(11) 0.0096(12) 0.0032(12)
C13A 0.0346(16) 0.0409(16) 0.0312(16) -0.0019(13) 0.0121(13) -0.0025(13)
C14A 0.0348(17) 0.053(2) 0.0329(17) 0.0041(15) 0.0102(13) 0.0043(15)
C15A 0.0303(18) 0.0423(16) 0.0336(18) 0.0071(13) 0.0134(14) 0.0056(13)
C17A 0.0328(18) 0.0449(18) 0.045(2) -0.0004(14) 0.0178(15) -0.0045(13)
C18A 0.0437(19) 0.0350(15) 0.0357(17) -0.0015(13) 0.0115(14) 0.0024(14)
C19A 0.0360(18) 0.0446(18) 0.0450(19) 0.0094(15) 0.0182(15) 0.0063(14)
C20A 0.071(3) 0.060(2) 0.068(3) 0.026(2) 0.029(2) 0.029(2)

loop_
_atom_type_symbol
_atom_type_description
_atom_type_scat_dispersion_real
_atom_type_scat_dispersion_imag
_atom_type_scat_source
C C 0.0033 0.0016 'International Tables Vol C Tables 4.2.6.8 and 6.1.1.4'
H H 0.0000 0.0000 'International Tables Vol C Tables 4.2.6.8 and 6.1.1.4'
N N 0.0061 0.0033 'International Tables Vol C Tables 4.2.6.8 and 6.1.1.4'
O O 0.0106 0.0060 'International Tables Vol C Tables 4.2.6.8 and 6.1.1.4'

loop_
_geom_angle_atom_site_label_1
_geom_angle_atom_site_label_2
_geom_angle_atom_site_label_3
_geom_angle
_geom_angle_site_symmetry_1
_geom_angle_site_symmetry_3
_geom_angle_publ_flag
C19 O3 C20 115.7(3) . . ?
C15 N1 C12 103.5(2) . . ?
C15 N1 C17 109.8(2) . . ?
C12 N1 C17 110.5(2) . . ?
C15 N1 C1 111.4(2) . . ?
C12 N1 C1 109.2(2) . . ?
C17 N1 C1 112.1(2) . . ?
C3 N2 C4 119.8(3) . . ?
C2 C1 N1 110.4(2) . . ?
C3 C2 C1 113.6(3) . . ?
N2 C3 C11 123.5(3) . . ?
N2 C3 C2 117.0(3) . . ?
C11 C3 C2 119.5(3) . . ?
N2 C4 C5 118.7(3) . . ?
N2 C4 C9 122.1(3) . . ?
C5 C4 C9 119.3(3) . . ?
C6 C5 C4 120.7(3) . . ?
C5 C6 C7 120.4(3) . . ?
C8 C7 C6 120.5(3) . . ?
C7 C8 C9 120.5(3) . . ?
C8 C9 C4 118.7(3) . . ?
C8 C9 C10 124.1(3) . . ?
C4 C9 C10 117.2(3) . . ?
C11 C10 C9 120.8(3) . . ?
C11 C10 C18 121.6(3) . . ?
C9 C10 C18 117.3(3) . . ?
C10 C11 C12 123.6(3) . . ?
C10 C11 C3 116.4(3) . . ?
C12 C11 C3 119.9(3) . . ?
C13 C12 C11 131.3(3) . . ?
C13 C12 N1 109.8(3) . . ?
C11 C12 N1 117.4(3) . . ?
O1 C13 C12 129.6(3) . . ?
O1 C13 C14 125.4(3) . . ?
C12 C13 C14 105.0(3) . . ?
C15 C14 C13 112.0(3) . . ?
C14 C15 C19 131.5(3) . . ?
C14 C15 N1 109.7(3) . . ?
C19 C15 N1 118.6(3) . . ?
N3 C18 C10 173.1(3) . . ?
O2 C19 O3 125.0(3) . . ?
O2 C19 C15 125.6(3) . . ?
O3 C19 C15 109.4(3) . . ?
C19A O3A C20A 115.6(3) . . ?
C15A N1A C12A 103.6(2) . . ?
C15A N1A C1A 110.6(2) . . ?
C12A N1A C1A 109.6(2) . . ?
C15A N1A C17A 110.0(2) . . ?
C12A N1A C17A 110.9(2) . . ?
C1A N1A C17A 111.9(2) . . ?
C3A N2A C4A 118.9(3) . . ?
N1A C1A C2A 109.9(2) . . ?
C3A C2A C1A 113.7(3) . . ?
N2A C3A C11A 124.2(3) . . ?
N2A C3A C2A 116.5(3) . . ?
C11A C3A C2A 119.3(3) . . ?
N2A C4A C5A 118.6(3) . . ?
N2A C4A C9A 122.3(3) . . ?
C5A C4A C9A 119.1(3) . . ?
C6A C5A C4A 121.1(3) . . ?
C5A C6A C7A 119.9(3) . . ?
C8A C7A C6A 120.4(3) . . ?
C7A C8A C9A 120.9(3) . . ?
C8A C9A C4A 118.6(3) . . ?
C8A C9A C10A 124.3(3) . . ?
C4A C9A C10A 117.1(3) . . ?
C11A C10A C9A 120.6(3) . . ?
C11A C10A C18A 121.7(3) . . ?
C9A C10A C18A 117.4(3) . . ?
C10A C11A C12A 123.3(3) . . ?
C10A C11A C3A 116.6(3) . . ?
C12A C11A C3A 120.1(3) . . ?
C13A C12A C11A 129.9(3) . . ?
C13A C12A N1A 109.5(3) . . ?
C11A C12A N1A 118.0(3) . . ?
O1A C13A C12A 129.0(3) . . ?
O1A C13A C14A 125.5(3) . . ?
C12A C13A C14A 105.4(3) . . ?
C15A C14A C13A 111.8(3) . . ?
C14A C15A C19A 131.2(3) . . ?
C14A C15A N1A 109.6(3) . . ?
C19A C15A N1A 119.1(3) . . ?
N3A C18A C10A 173.8(4) . . ?
O2A C19A O3A 124.3(3) . . ?
O2A C19A C15A 125.7(3) . . ?
O3A C19A C15A 110.0(3) . . ?

loop_
_geom_bond_atom_site_label_1
_geom_bond_atom_site_label_2
_geom_bond_distance
_geom_bond_site_symmetry_2
_geom_bond_publ_flag
O1 C13 1.239(4) . ?
O2 C19 1.204(5) . ?
O3 C19 1.321(5) . ?
O3 C20 1.446(4) . ?
N1 C15 1.483(4) . ?
N1 C12 1.492(4) . ?
N1 C17 1.509(4) . ?
N1 C1 1.524(4) . ?
N2 C3 1.304(4) . ?
N2 C4 1.366(4) . ?
N3 C18 1.143(4) . ?
C1 C2 1.503(5) . ?
C2 C3 1.502(4) . ?
C3 C11 1.454(4) . ?
C4 C5 1.406(4) . ?
C4 C9 1.419(4) . ?
C5 C6 1.359(5) . ?
C6 C7 1.393(6) . ?
C7 C8 1.378(5) . ?
C8 C9 1.401(4) . ?
C9 C10 1.427(4) . ?
C10 C11 1.389(4) . ?
C10 C18 1.443(4) . ?
C11 C12 1.424(4) . ?
C12 C13 1.402(5) . ?
C13 C14 1.479(5) . ?
C14 C15 1.312(5) . ?
C15 C19 1.477(5) . ?
O1A C13A 1.242(4) . ?
O2A C19A 1.206(4) . ?
O3A C19A 1.333(4) . ?
O3A C20A 1.439(4) . ?
N1A C15A 1.484(4) . ?
N1A C12A 1.489(3) . ?
N1A C1A 1.511(4) . ?
N1A C17A 1.517(4) . ?
N2A C3A 1.306(4) . ?
N2A C4A 1.375(4) . ?
N3A C18A 1.141(4) . ?
C1A C2A 1.522(4) . ?
C2A C3A 1.506(4) . ?
C3A C11A 1.443(4) . ?
C4A C5A 1.400(4) . ?
C4A C9A 1.416(4) . ?
C5A C6A 1.366(5) . ?
C6A C7A 1.401(5) . ?
C7A C8A 1.362(5) . ?
C8A C9A 1.410(4) . ?
C9A C10A 1.429(4) . ?
C10A C11A 1.388(4) . ?
C10A C18A 1.431(4) . ?
C11A C12A 1.427(4) . ?
C12A C13A 1.406(4) . ?
C13A C14A 1.468(5) . ?
C14A C15A 1.322(5) . ?
C15A C19A 1.466(4) . ?
